data_7052699
loop_
_publ_author_name
'Walter, Marc D.'
'White, Peter S.'

_publ_section_title
;
 [Cp&#x2032;FeI]2 as convenient entry into iron-modified pincer
 complexes: bimetallic \h6,\k1-POCOP-pincer iron iridium compounds
;
_journal_issue 9
_journal_name_full 'New Journal of Chemistry'
_journal_page_first 1842
_journal_paper_doi 10.1039/c1nj20399a
_journal_volume 35
_journal_year 2011
_chemical_formula_moiety 'C39 H69 Fe I Ir O2 P2, C24 B F20, C H2 Cl2'
_chemical_formula_sum 'C64 H71 B Cl2 F20 Fe I Ir O2 P2'
_chemical_formula_weight 1770.81
_chemical_name_systematic
;
?
;
_space_group_IT_number 14
_symmetry_cell_setting monoclinic
_symmetry_space_group_name_Hall '-P 2ybc'
_symmetry_space_group_name_H-M 'P 1 21/c 1'
_atom_sites_solution_hydrogens geom
_atom_sites_solution_primary direct
_atom_sites_solution_secondary difmap
_audit_creation_method SHELXL-97
_cell_angle_alpha 90.00
_cell_angle_beta 97.5170(10)
_cell_angle_gamma 90.00
_cell_formula_units_Z 4
_cell_length_a 17.3392(2)
_cell_length_b 12.8333(2)
_cell_length_c 30.5957(4)
_cell_measurement_reflns_used 9923
_cell_measurement_temperature 100(2)
_cell_measurement_theta_max 30.55
_cell_measurement_theta_min 2.37
_cell_volume 6749.62(16)
_computing_cell_refinement 'Bruker APEX2'
_computing_data_collection 'Bruker APEX2'
_computing_data_reduction 'Bruker SAINT'
_computing_molecular_graphics 'Bruker SHELXTL'
_computing_publication_material 'Bruker SHELXTL'
_computing_structure_refinement 'Bruker SHELXTL'
_computing_structure_solution 'Bruker SHELXTL'
_diffrn_ambient_temperature 100(2)
_diffrn_measured_fraction_theta_full 0.994
_diffrn_measured_fraction_theta_max 0.994
_diffrn_measurement_device_type 'CCD area detector'
_diffrn_measurement_method 'phi and omega scans'
_diffrn_radiation_monochromator graphite
_diffrn_radiation_source 'fine-focus sealed tube'
_diffrn_radiation_type MoK\a
_diffrn_radiation_wavelength 0.71073
_diffrn_reflns_av_R_equivalents 0.0332
_diffrn_reflns_av_sigmaI/netI 0.0302
_diffrn_reflns_limit_h_max 24
_diffrn_reflns_limit_h_min -23
_diffrn_reflns_limit_k_max 18
_diffrn_reflns_limit_k_min -18
_diffrn_reflns_limit_l_max 43
_diffrn_reflns_limit_l_min -43
_diffrn_reflns_number 85961
_diffrn_reflns_theta_full 30.60
_diffrn_reflns_theta_max 30.60
_diffrn_reflns_theta_min 1.90
_diffrn_standards_number 0
_exptl_absorpt_coefficient_mu 2.867
_exptl_absorpt_correction_T_max 0.6730
_exptl_absorpt_correction_T_min 0.5979
_exptl_absorpt_correction_type multi-scan
_exptl_absorpt_process_details '(Bruker SADABS, 2004)'
_exptl_crystal_colour red
_exptl_crystal_density_diffrn 1.743
_exptl_crystal_density_method 'not measured'
_exptl_crystal_description block
_exptl_crystal_F_000 3504
_exptl_crystal_size_max 0.20
_exptl_crystal_size_mid 0.15
_exptl_crystal_size_min 0.15
_refine_diff_density_max 1.327
_refine_diff_density_min -0.967
_refine_diff_density_rms 0.098
_refine_ls_extinction_method none
_refine_ls_goodness_of_fit_ref 1.025
_refine_ls_hydrogen_treatment mixed
_refine_ls_matrix_type full
_refine_ls_number_parameters 872
_refine_ls_number_reflns 20659
_refine_ls_number_restraints 1
_refine_ls_restrained_S_all 1.025
_refine_ls_R_factor_all 0.0333
_refine_ls_R_factor_gt 0.0254
_refine_ls_shift/su_max 0.001
_refine_ls_shift/su_mean 0.000
_refine_ls_structure_factor_coef Fsqd
_refine_ls_weighting_details 'calc w=1/[\s^2^(Fo^2^)+(0.0284P)^2^+2.7240P] where P=(Fo^2^+2Fc^2^)/3'
_refine_ls_weighting_scheme calc
_refine_ls_wR_factor_gt 0.0555
_refine_ls_wR_factor_ref 0.0581
_reflns_number_gt 17865
_reflns_number_total 20659
_reflns_threshold_expression >2sigma(I)
_cod_data_source_file c1nj20399a.txt
_cod_data_source_block c06112
_cod_depositor_comments
;
The following automatic conversions were performed:

'_symmetry_cell_setting' value 'Monoclinic' changed to 'monoclinic'
according to /home/saulius/struct/CIF-dictionaries/cif_core.dic
dictionary named 'cif_core.dic' version 2.4.1 from 2010-06-29.

Automatic conversion script
Id: cif_fix_values 1715 2011-07-08 13:25:40Z adriana 
;
_cod_original_sg_symbol_H-M 'P2(1)/c '
_cod_database_code 7052699

loop_
_symmetry_equiv_pos_as_xyz
'x, y, z'
'-x, y+1/2, -z+1/2'
'-x, -y, -z'
'x, -y-1/2, z-1/2'

loop_
_atom_site_label
_atom_site_type_symbol
_atom_site_fract_x
_atom_site_fract_y
_atom_site_fract_z
_atom_site_U_iso_or_equiv
_atom_site_adp_type
_atom_site_occupancy
_atom_site_symmetry_multiplicity
_atom_site_calc_flag
_atom_site_refinement_flags
Ir1 Ir 0.375459(4) 0.659935(6) 0.084869(2) 0.01109(2) Uani 1 1 d D
I1 I 0.477780(8) 0.804491(12) 0.065313(4) 0.02115(3) Uani 1 1 d .
Fe1 Fe 0.241153(15) 0.39322(2) 0.098434(8) 0.01164(5) Uani 1 1 d .
P1 P 0.43406(3) 0.61304(4) 0.154091(15) 0.01332(9) Uani 1 1 d .
P2 P 0.27919(3) 0.68508(4) 0.026459(16) 0.01254(9) Uani 1 1 d .
B1 B -0.09844(13) 0.19306(18) 0.21088(7) 0.0133(4) Uani 1 1 d .
O1 O 0.38114(8) 0.51006(11) 0.16629(4) 0.0152(3) Uani 1 1 d .
O2 O 0.20891(8) 0.60306(11) 0.03738(4) 0.0148(3) Uani 1 1 d .
C1 C 0.26505(12) 0.23754(16) 0.11566(6) 0.0168(4) Uani 1 1 d .
C2 C 0.31055(12) 0.26647(15) 0.08077(6) 0.0149(4) Uani 1 1 d .
C3 C 0.25552(11) 0.30109(16) 0.04427(6) 0.0153(4) Uani 1 1 d .
H3 H 0.2692 0.3279 0.0174 0.018 Uiso 1 1 calc R
C4 C 0.17828(12) 0.28987(16) 0.05383(6) 0.0152(4) Uani 1 1 d .
C5 C 0.18492(12) 0.25289(16) 0.09802(6) 0.0162(4) Uani 1 1 d .
H5 H 0.1421 0.2401 0.1137 0.019 Uiso 1 1 calc R
C6 C 0.28542(13) 0.18589(17) 0.16143(7) 0.0211(4) Uani 1 1 d .
C7 C 0.21310(15) 0.1844(2) 0.18580(7) 0.0276(5) Uani 1 1 d .
H7A H 0.1952 0.2560 0.1894 0.041 Uiso 1 1 calc R
H7B H 0.2265 0.1523 0.2149 0.041 Uiso 1 1 calc R
H7C H 0.1717 0.1441 0.1686 0.041 Uiso 1 1 calc R
C8 C 0.30668(18) 0.07094(19) 0.15365(8) 0.0354(6) Uani 1 1 d .
H8A H 0.3162 0.0346 0.1820 0.053 Uiso 1 1 calc R
H8B H 0.3537 0.0682 0.1390 0.053 Uiso 1 1 calc R
H8C H 0.2636 0.0371 0.1350 0.053 Uiso 1 1 calc R
C9 C 0.35164(13) 0.23828(19) 0.19247(7) 0.0244(5) Uani 1 1 d .
H9A H 0.3536 0.3126 0.1854 0.037 Uiso 1 1 calc R
H9B H 0.4014 0.2056 0.1886 0.037 Uiso 1 1 calc R
H9C H 0.3419 0.2298 0.2231 0.037 Uiso 1 1 calc R
C10 C 0.39483(12) 0.24852(17) 0.07247(7) 0.0195(4) Uani 1 1 d .
C11 C 0.39520(15) 0.14410(19) 0.04734(9) 0.0294(5) Uani 1 1 d .
H11A H 0.4479 0.1296 0.0406 0.044 Uiso 1 1 calc R
H11B H 0.3594 0.1486 0.0198 0.044 Uiso 1 1 calc R
H11C H 0.3785 0.0879 0.0656 0.044 Uiso 1 1 calc R
C12 C 0.45522(13) 0.2432(2) 0.11351(8) 0.0278(5) Uani 1 1 d .
H12A H 0.5075 0.2406 0.1046 0.042 Uiso 1 1 calc R
H12B H 0.4463 0.1805 0.1305 0.042 Uiso 1 1 calc R
H12C H 0.4506 0.3051 0.1318 0.042 Uiso 1 1 calc R
C13 C 0.41965(12) 0.33493(17) 0.04224(7) 0.0203(4) Uani 1 1 d .
H13A H 0.4092 0.4032 0.0545 0.030 Uiso 1 1 calc R
H13B H 0.3901 0.3280 0.0128 0.030 Uiso 1 1 calc R
H13C H 0.4754 0.3285 0.0402 0.030 Uiso 1 1 calc R
C14 C 0.10431(12) 0.29689(17) 0.02145(6) 0.0174(4) Uani 1 1 d .
C15 C 0.09735(14) 0.19088(19) -0.00274(7) 0.0258(5) Uani 1 1 d .
H15A H 0.1423 0.1811 -0.0187 0.039 Uiso 1 1 calc R
H15B H 0.0495 0.1897 -0.0237 0.039 Uiso 1 1 calc R
H15C H 0.0959 0.1347 0.0188 0.039 Uiso 1 1 calc R
C16 C 0.03215(12) 0.31100(19) 0.04500(7) 0.0229(5) Uani 1 1 d .
H16A H 0.0249 0.2488 0.0626 0.034 Uiso 1 1 calc R
H16B H -0.0137 0.3212 0.0231 0.034 Uiso 1 1 calc R
H16C H 0.0392 0.3720 0.0644 0.034 Uiso 1 1 calc R
C17 C 0.10870(12) 0.38406(19) -0.01258(7) 0.0222(4) Uani 1 1 d .
H17A H 0.1135 0.4516 0.0025 0.033 Uiso 1 1 calc R
H17B H 0.0613 0.3834 -0.0339 0.033 Uiso 1 1 calc R
H17C H 0.1541 0.3728 -0.0280 0.033 Uiso 1 1 calc R
C20 C 0.30737(11) 0.50668(16) 0.14257(6) 0.0140(4) Uani 1 1 d .
C21 C 0.24559(11) 0.45975(15) 0.16100(6) 0.0146(4) Uani 1 1 d .
H21 H 0.2548 0.4252 0.1887 0.017 Uiso 1 1 calc R
C22 C 0.16974(11) 0.46478(16) 0.13774(6) 0.0155(4) Uani 1 1 d .
H22 H 0.1271 0.4373 0.1506 0.019 Uiso 1 1 calc R
C23 C 0.15693(11) 0.51066(16) 0.09528(6) 0.0150(4) Uani 1 1 d .
H23 H 0.1065 0.5114 0.0789 0.018 Uiso 1 1 calc R
C24 C 0.22082(11) 0.55528(15) 0.07790(6) 0.0129(4) Uani 1 1 d .
C25 C 0.29592(11) 0.56079(15) 0.10209(6) 0.0118(3) Uani 1 1 d .
C26 C 0.53490(11) 0.56068(17) 0.16372(6) 0.0173(4) Uani 1 1 d .
C27 C 0.54662(13) 0.4791(2) 0.20093(7) 0.0267(5) Uani 1 1 d .
H27A H 0.6001 0.4527 0.2038 0.040 Uiso 1 1 calc R
H27B H 0.5101 0.4214 0.1939 0.040 Uiso 1 1 calc R
H27C H 0.5371 0.5115 0.2287 0.040 Uiso 1 1 calc R
C28 C 0.55135(12) 0.50906(19) 0.12048(7) 0.0221(4) Uani 1 1 d .
H28A H 0.5476 0.5614 0.0970 0.033 Uiso 1 1 calc R
H28B H 0.5132 0.4538 0.1124 0.033 Uiso 1 1 calc R
H28C H 0.6038 0.4791 0.1245 0.033 Uiso 1 1 calc R
C29 C 0.59213(13) 0.65163(19) 0.17317(7) 0.0235(5) Uani 1 1 d .
H29A H 0.6454 0.6265 0.1726 0.035 Uiso 1 1 calc R
H29B H 0.5875 0.6808 0.2023 0.035 Uiso 1 1 calc R
H29C H 0.5801 0.7057 0.1507 0.035 Uiso 1 1 calc R
C30 C 0.41470(12) 0.70576(18) 0.19876(7) 0.0189(4) Uani 1 1 d .
C31 C 0.44593(14) 0.6674(2) 0.24523(7) 0.0294(5) Uani 1 1 d .
H31A H 0.5029 0.6674 0.2489 0.044 Uiso 1 1 calc R
H31B H 0.4271 0.5966 0.2493 0.044 Uiso 1 1 calc R
H31C H 0.4277 0.7138 0.2672 0.044 Uiso 1 1 calc R
C32 C 0.32591(12) 0.7143(2) 0.19656(8) 0.0255(5) Uani 1 1 d .
H32A H 0.3131 0.7680 0.2172 0.038 Uiso 1 1 calc R
H32B H 0.3047 0.6472 0.2045 0.038 Uiso 1 1 calc R
H32C H 0.3034 0.7333 0.1666 0.038 Uiso 1 1 calc R
C33 C 0.44706(15) 0.81413(19) 0.19074(8) 0.0286(5) Uani 1 1 d .
H33A H 0.4287 0.8362 0.1605 0.043 Uiso 1 1 calc R
H33B H 0.5040 0.8117 0.1951 0.043 Uiso 1 1 calc R
H33C H 0.4291 0.8638 0.2115 0.043 Uiso 1 1 calc R
C34 C 0.28882(12) 0.64645(16) -0.03085(6) 0.0160(4) Uani 1 1 d .
C35 C 0.32401(14) 0.53682(18) -0.02707(7) 0.0250(5) Uani 1 1 d .
H35A H 0.3254 0.5081 -0.0566 0.037 Uiso 1 1 calc R
H35B H 0.2921 0.4919 -0.0107 0.037 Uiso 1 1 calc R
H35C H 0.3770 0.5403 -0.0114 0.037 Uiso 1 1 calc R
C36 C 0.21050(13) 0.64257(19) -0.06059(7) 0.0245(5) Uani 1 1 d .
H36A H 0.1886 0.7129 -0.0639 0.037 Uiso 1 1 calc R
H36B H 0.1746 0.5971 -0.0473 0.037 Uiso 1 1 calc R
H36C H 0.2182 0.6152 -0.0896 0.037 Uiso 1 1 calc R
C37 C 0.34543(14) 0.71958(19) -0.05024(7) 0.0244(5) Uani 1 1 d .
H37A H 0.3615 0.6880 -0.0768 0.037 Uiso 1 1 calc R
H37B H 0.3913 0.7312 -0.0285 0.037 Uiso 1 1 calc R
H37C H 0.3197 0.7863 -0.0579 0.037 Uiso 1 1 calc R
C38 C 0.22947(12) 0.81211(17) 0.03201(7) 0.0181(4) Uani 1 1 d .
C39 C 0.24141(13) 0.83391(19) 0.08207(8) 0.0255(5) Uani 1 1 d .
H39A H 0.2972 0.8388 0.0925 0.038 Uiso 1 1 calc R
H39B H 0.2186 0.7771 0.0975 0.038 Uiso 1 1 calc R
H39C H 0.2160 0.8997 0.0880 0.038 Uiso 1 1 calc R
C40 C 0.14162(12) 0.80856(19) 0.01634(8) 0.0235(5) Uani 1 1 d .
H40A H 0.1184 0.8763 0.0216 0.035 Uiso 1 1 calc R
H40B H 0.1175 0.7544 0.0326 0.035 Uiso 1 1 calc R
H40C H 0.1329 0.7927 -0.0153 0.035 Uiso 1 1 calc R
C41 C 0.26656(14) 0.89963(19) 0.00798(9) 0.0297(5) Uani 1 1 d .
H41A H 0.2532 0.8907 -0.0239 0.045 Uiso 1 1 calc R
H41B H 0.3232 0.8972 0.0156 0.045 Uiso 1 1 calc R
H41C H 0.2471 0.9670 0.0168 0.045 Uiso 1 1 calc R
C100 C -0.04547(11) 0.12009(16) 0.18138(6) 0.0139(4) Uani 1 1 d .
C101 C 0.01890(11) 0.05964(16) 0.19704(6) 0.0155(4) Uani 1 1 d .
C102 C 0.05896(11) -0.00168(16) 0.17050(7) 0.0178(4) Uani 1 1 d .
C103 C 0.03466(12) -0.00648(16) 0.12581(7) 0.0194(4) Uani 1 1 d .
C104 C -0.03024(13) 0.04892(17) 0.10849(7) 0.0191(4) Uani 1 1 d .
C105 C -0.06811(11) 0.10908(16) 0.13629(6) 0.0154(4) Uani 1 1 d .
C106 C -0.11053(11) 0.31317(15) 0.19211(6) 0.0139(4) Uani 1 1 d .
C107 C -0.06831(12) 0.36458(16) 0.16295(6) 0.0158(4) Uani 1 1 d .
C108 C -0.08236(12) 0.46652(17) 0.14898(7) 0.0190(4) Uani 1 1 d .
C109 C -0.14046(13) 0.52247(16) 0.16447(7) 0.0207(4) Uani 1 1 d .
C110 C -0.18209(12) 0.47701(17) 0.19500(7) 0.0191(4) Uani 1 1 d .
C111 C -0.16575(11) 0.37655(16) 0.20827(6) 0.0157(4) Uani 1 1 d .
C112 C -0.05651(11) 0.21226(15) 0.26198(6) 0.0130(4) Uani 1 1 d .
C113 C 0.01701(11) 0.25812(15) 0.26880(6) 0.0130(4) Uani 1 1 d .
C114 C 0.05636(11) 0.28332(16) 0.30943(6) 0.0152(4) Uani 1 1 d .
C115 C 0.02222(12) 0.26315(16) 0.34699(6) 0.0163(4) Uani 1 1 d .
C116 C -0.05085(12) 0.22033(16) 0.34246(6) 0.0157(4) Uani 1 1 d .
C117 C -0.08841(11) 0.19662(16) 0.30082(6) 0.0140(4) Uani 1 1 d .
C118 C -0.18127(11) 0.12704(16) 0.20642(6) 0.0144(4) Uani 1 1 d .
C119 C -0.25097(12) 0.15254(16) 0.18055(7) 0.0170(4) Uani 1 1 d .
C120 C -0.31627(12) 0.08892(18) 0.17528(7) 0.0208(4) Uani 1 1 d .
C121 C -0.31384(12) -0.00601(18) 0.19570(7) 0.0202(4) Uani 1 1 d .
C122 C -0.24589(12) -0.03745(16) 0.22079(6) 0.0177(4) Uani 1 1 d .
C123 C -0.18240(11) 0.02872(16) 0.22564(6) 0.0149(4) Uani 1 1 d .
F1 F 0.04660(7) 0.05727(10) 0.24042(4) 0.0203(3) Uani 1 1 d .
F2 F 0.12208(7) -0.05617(10) 0.18784(4) 0.0240(3) Uani 1 1 d .
F3 F 0.07342(8) -0.06573(11) 0.09949(4) 0.0291(3) Uani 1 1 d .
F4 F -0.05576(8) 0.04300(11) 0.06510(4) 0.0281(3) Uani 1 1 d .
F5 F -0.13152(7) 0.16161(10) 0.11694(4) 0.0210(3) Uani 1 1 d .
F6 F -0.00997(7) 0.31574(10) 0.14558(4) 0.0204(3) Uani 1 1 d .
F7 F -0.04001(8) 0.50967(10) 0.11967(4) 0.0270(3) Uani 1 1 d .
F8 F -0.15710(8) 0.61992(10) 0.15013(5) 0.0304(3) Uani 1 1 d .
F9 F -0.23803(8) 0.53240(10) 0.21146(5) 0.0283(3) Uani 1 1 d .
F10 F -0.20887(7) 0.33709(10) 0.23812(4) 0.0206(3) Uani 1 1 d .
F11 F 0.05478(7) 0.27798(10) 0.23365(4) 0.0177(2) Uani 1 1 d .
F12 F 0.12795(7) 0.32573(10) 0.31373(4) 0.0200(3) Uani 1 1 d .
F13 F 0.05990(7) 0.28569(10) 0.38705(4) 0.0215(3) Uani 1 1 d .
F14 F -0.08577(7) 0.20224(10) 0.37870(4) 0.0220(3) Uani 1 1 d .
F15 F -0.16106(7) 0.15731(10) 0.30008(4) 0.0182(2) Uani 1 1 d .
F16 F -0.25958(7) 0.24312(10) 0.15778(4) 0.0219(3) Uani 1 1 d .
F17 F -0.38175(7) 0.12024(12) 0.15008(5) 0.0310(3) Uani 1 1 d .
F18 F -0.37635(7) -0.06965(11) 0.19076(5) 0.0294(3) Uani 1 1 d .
F19 F -0.24259(8) -0.13225(10) 0.23995(4) 0.0219(3) Uani 1 1 d .
F20 F -0.11773(7) -0.00699(9) 0.25064(4) 0.0179(2) Uani 1 1 d .
Cl1 Cl -0.28893(4) 0.71522(5) 0.075680(19) 0.03406(14) Uani 1 1 d .
Cl2 Cl -0.24006(5) 0.93253(6) 0.08998(3) 0.04945(19) Uani 1 1 d .
H100 H 0.4043(17) 0.5650(18) 0.0632(9) 0.047(9) Uiso 1 1 d D
C200 C -0.28684(15) 0.82516(19) 0.11053(8) 0.0275(5) Uani 1 1 d .
H20A H -0.3408 0.8449 0.1141 0.033 Uiso 1 1 calc R
H20B H -0.2596 0.8066 0.1400 0.033 Uiso 1 1 calc R

loop_
_atom_site_aniso_label
_atom_site_aniso_U_11
_atom_site_aniso_U_22
_atom_site_aniso_U_33
_atom_site_aniso_U_23
_atom_site_aniso_U_13
_atom_site_aniso_U_12
Ir1 0.00988(3) 0.01282(4) 0.01058(3) -0.00046(3) 0.00137(2) -0.00133(3)
I1 0.01650(6) 0.02452(8) 0.02212(6) 0.00485(5) 0.00130(5) -0.00796(5)
Fe1 0.01221(12) 0.01272(14) 0.01007(11) -0.00086(10) 0.00178(9) -0.00175(10)
P1 0.0108(2) 0.0180(3) 0.0109(2) -0.00086(18) 0.00040(16) -0.00287(18)
P2 0.0121(2) 0.0130(2) 0.0123(2) 0.00077(17) 0.00076(17) -0.00058(18)
B1 0.0146(10) 0.0116(10) 0.0138(9) 0.0018(8) 0.0021(7) -0.0002(8)
O1 0.0125(6) 0.0199(7) 0.0122(6) 0.0022(5) -0.0019(5) -0.0044(5)
O2 0.0130(6) 0.0159(7) 0.0146(6) 0.0027(5) -0.0008(5) -0.0023(5)
C1 0.0227(10) 0.0127(10) 0.0147(9) -0.0011(7) 0.0009(7) -0.0030(8)
C2 0.0188(9) 0.0108(9) 0.0147(8) -0.0021(7) 0.0006(7) 0.0003(7)
C3 0.0181(9) 0.0147(10) 0.0131(8) -0.0019(7) 0.0019(7) 0.0003(7)
C4 0.0181(9) 0.0145(10) 0.0127(8) -0.0035(7) 0.0013(7) -0.0032(7)
C5 0.0212(10) 0.0129(10) 0.0146(9) -0.0012(7) 0.0029(7) -0.0053(8)
C6 0.0285(11) 0.0170(11) 0.0167(9) 0.0034(8) -0.0008(8) -0.0021(8)
C7 0.0352(13) 0.0284(13) 0.0186(10) 0.0067(9) 0.0012(9) -0.0125(10)
C8 0.0593(18) 0.0159(12) 0.0293(12) 0.0043(9) -0.0007(12) 0.0012(11)
C9 0.0259(11) 0.0276(12) 0.0182(10) 0.0034(9) -0.0028(8) 0.0030(9)
C10 0.0188(10) 0.0185(11) 0.0215(10) -0.0006(8) 0.0041(8) 0.0040(8)
C11 0.0352(13) 0.0203(12) 0.0346(13) -0.0041(10) 0.0113(10) 0.0068(10)
C12 0.0206(11) 0.0331(14) 0.0288(11) 0.0063(10) 0.0000(9) 0.0055(10)
C13 0.0156(9) 0.0231(11) 0.0228(10) -0.0004(8) 0.0046(8) 0.0020(8)
C14 0.0187(10) 0.0213(11) 0.0121(8) -0.0031(7) 0.0013(7) -0.0050(8)
C15 0.0275(12) 0.0282(12) 0.0205(10) -0.0097(9) -0.0012(9) -0.0075(9)
C16 0.0169(10) 0.0309(12) 0.0208(10) -0.0054(9) 0.0017(8) -0.0073(9)
C17 0.0190(10) 0.0300(12) 0.0166(9) 0.0009(9) -0.0011(8) -0.0022(9)
C20 0.0148(9) 0.0154(10) 0.0115(8) -0.0029(7) 0.0009(7) -0.0019(7)
C21 0.0182(9) 0.0145(10) 0.0115(8) -0.0020(7) 0.0036(7) -0.0024(7)
C22 0.0141(9) 0.0175(10) 0.0160(9) -0.0047(7) 0.0070(7) -0.0041(7)
C23 0.0116(8) 0.0163(10) 0.0172(9) -0.0031(7) 0.0028(7) -0.0011(7)
C24 0.0148(9) 0.0114(9) 0.0123(8) -0.0013(7) 0.0011(7) 0.0010(7)
C25 0.0129(8) 0.0125(9) 0.0103(8) -0.0021(7) 0.0027(6) -0.0001(7)
C26 0.0127(9) 0.0226(11) 0.0160(9) 0.0029(8) -0.0005(7) 0.0001(8)
C27 0.0208(11) 0.0333(13) 0.0243(11) 0.0098(10) -0.0031(8) 0.0015(9)
C28 0.0166(10) 0.0284(12) 0.0214(10) 0.0001(9) 0.0033(8) 0.0057(9)
C29 0.0146(9) 0.0323(13) 0.0226(10) 0.0028(9) -0.0008(8) -0.0030(9)
C30 0.0153(9) 0.0258(12) 0.0162(9) -0.0073(8) 0.0039(7) -0.0058(8)
C31 0.0262(12) 0.0467(16) 0.0151(9) -0.0052(10) 0.0016(8) -0.0076(11)
C32 0.0172(10) 0.0353(14) 0.0245(11) -0.0116(10) 0.0050(8) -0.0028(9)
C33 0.0312(12) 0.0260(13) 0.0305(12) -0.0119(10) 0.0112(10) -0.0090(10)
C34 0.0188(9) 0.0170(10) 0.0122(8) 0.0007(7) 0.0022(7) 0.0003(8)
C35 0.0379(13) 0.0214(12) 0.0159(9) -0.0015(8) 0.0050(9) 0.0076(10)
C36 0.0246(11) 0.0320(13) 0.0156(9) -0.0014(9) -0.0029(8) -0.0016(9)
C37 0.0271(11) 0.0285(13) 0.0182(10) 0.0009(9) 0.0058(8) -0.0059(9)
C38 0.0164(9) 0.0162(10) 0.0213(10) -0.0009(8) 0.0012(7) 0.0015(8)
C39 0.0212(11) 0.0264(12) 0.0285(11) -0.0104(9) 0.0018(9) 0.0031(9)
C40 0.0166(10) 0.0259(12) 0.0269(11) 0.0001(9) -0.0016(8) 0.0047(9)
C41 0.0269(12) 0.0160(11) 0.0470(15) 0.0055(10) 0.0072(10) 0.0016(9)
C100 0.0148(9) 0.0119(9) 0.0149(8) 0.0013(7) 0.0020(7) -0.0013(7)
C101 0.0158(9) 0.0138(10) 0.0163(9) 0.0012(7) 0.0000(7) -0.0016(7)
C102 0.0148(9) 0.0126(10) 0.0264(10) 0.0007(8) 0.0039(8) 0.0013(7)
C103 0.0243(10) 0.0139(10) 0.0223(10) -0.0034(8) 0.0111(8) 0.0002(8)
C104 0.0255(10) 0.0169(10) 0.0155(9) 0.0008(7) 0.0051(8) -0.0010(8)
C105 0.0168(9) 0.0119(10) 0.0173(9) 0.0018(7) 0.0011(7) 0.0018(7)
C106 0.0142(9) 0.0127(9) 0.0141(8) -0.0003(7) -0.0006(7) -0.0008(7)
C107 0.0187(9) 0.0147(10) 0.0136(8) -0.0001(7) 0.0008(7) 0.0005(7)
C108 0.0226(10) 0.0170(10) 0.0167(9) 0.0032(8) -0.0002(8) -0.0068(8)
C109 0.0234(10) 0.0105(10) 0.0250(10) 0.0018(8) -0.0088(8) -0.0015(8)
C110 0.0166(9) 0.0156(10) 0.0235(10) -0.0054(8) -0.0030(8) 0.0040(8)
C111 0.0145(9) 0.0157(10) 0.0163(9) -0.0004(7) 0.0000(7) -0.0005(7)
C112 0.0138(9) 0.0116(9) 0.0133(8) 0.0016(7) 0.0008(7) 0.0010(7)
C113 0.0154(9) 0.0123(9) 0.0120(8) 0.0026(7) 0.0046(7) -0.0004(7)
C114 0.0137(9) 0.0141(10) 0.0173(9) 0.0005(7) -0.0002(7) -0.0021(7)
C115 0.0221(10) 0.0134(10) 0.0126(8) -0.0010(7) -0.0006(7) 0.0000(8)
C116 0.0205(10) 0.0138(10) 0.0137(8) 0.0020(7) 0.0058(7) 0.0001(7)
C117 0.0115(8) 0.0131(9) 0.0175(9) 0.0012(7) 0.0027(7) -0.0007(7)
C118 0.0142(9) 0.0160(10) 0.0132(8) -0.0004(7) 0.0028(7) 0.0007(7)
C119 0.0174(9) 0.0161(10) 0.0170(9) -0.0002(7) 0.0010(7) 0.0004(8)
C120 0.0116(9) 0.0286(12) 0.0211(10) -0.0034(9) -0.0011(7) -0.0001(8)
C121 0.0164(9) 0.0236(11) 0.0214(10) -0.0060(8) 0.0055(8) -0.0076(8)
C122 0.0234(10) 0.0156(10) 0.0155(9) -0.0019(7) 0.0079(7) -0.0030(8)
C123 0.0156(9) 0.0161(10) 0.0132(8) 0.0000(7) 0.0022(7) 0.0001(7)
F1 0.0209(6) 0.0207(7) 0.0177(6) 0.0006(5) -0.0030(5) 0.0050(5)
F2 0.0182(6) 0.0195(7) 0.0340(7) 0.0000(5) 0.0024(5) 0.0067(5)
F3 0.0338(7) 0.0253(7) 0.0313(7) -0.0053(6) 0.0161(6) 0.0078(6)
F4 0.0425(8) 0.0274(8) 0.0143(6) -0.0025(5) 0.0041(5) 0.0053(6)
F5 0.0242(6) 0.0208(7) 0.0167(6) 0.0013(5) -0.0020(5) 0.0071(5)
F6 0.0241(6) 0.0186(6) 0.0203(6) 0.0009(5) 0.0100(5) 0.0002(5)
F7 0.0370(8) 0.0199(7) 0.0245(6) 0.0077(5) 0.0056(6) -0.0086(6)
F8 0.0321(7) 0.0120(6) 0.0437(8) 0.0074(6) -0.0082(6) -0.0005(6)
F9 0.0222(7) 0.0198(7) 0.0422(8) -0.0057(6) 0.0017(6) 0.0089(5)
F10 0.0186(6) 0.0220(7) 0.0225(6) -0.0007(5) 0.0074(5) 0.0020(5)
F11 0.0174(6) 0.0226(7) 0.0140(5) 0.0012(5) 0.0053(4) -0.0051(5)
F12 0.0155(6) 0.0230(7) 0.0208(6) 0.0019(5) -0.0002(5) -0.0078(5)
F13 0.0269(7) 0.0241(7) 0.0125(5) -0.0014(5) -0.0014(5) -0.0050(5)
F14 0.0277(7) 0.0256(7) 0.0146(5) -0.0007(5) 0.0100(5) -0.0053(5)
F15 0.0132(5) 0.0233(7) 0.0189(6) -0.0003(5) 0.0053(4) -0.0040(5)
F16 0.0197(6) 0.0198(7) 0.0242(6) 0.0059(5) -0.0048(5) 0.0008(5)
F17 0.0147(6) 0.0393(8) 0.0359(7) 0.0015(6) -0.0088(5) -0.0021(6)
F18 0.0199(6) 0.0307(8) 0.0384(8) -0.0066(6) 0.0061(6) -0.0130(6)
F19 0.0313(7) 0.0148(6) 0.0215(6) -0.0001(5) 0.0104(5) -0.0057(5)
F20 0.0197(6) 0.0151(6) 0.0180(5) 0.0031(4) -0.0010(4) 0.0014(5)
Cl1 0.0362(3) 0.0414(4) 0.0243(3) -0.0112(2) 0.0030(2) 0.0031(3)
Cl2 0.0633(5) 0.0358(4) 0.0542(4) 0.0109(3) 0.0262(4) -0.0023(3)
C200 0.0319(12) 0.0306(13) 0.0210(10) -0.0034(9) 0.0070(9) -0.0048(10)

loop_
_atom_type_symbol
_atom_type_description
_atom_type_scat_dispersion_real
_atom_type_scat_dispersion_imag
_atom_type_scat_source
C C 0.0033 0.0016 'International Tables Vol C Tables 4.2.6.8 and 6.1.1.4'
H H 0.0000 0.0000 'International Tables Vol C Tables 4.2.6.8 and 6.1.1.4'
B B 0.0013 0.0007 'International Tables Vol C Tables 4.2.6.8 and 6.1.1.4'
O O 0.0106 0.0060 'International Tables Vol C Tables 4.2.6.8 and 6.1.1.4'
F F 0.0171 0.0103 'International Tables Vol C Tables 4.2.6.8 and 6.1.1.4'
P P 0.1023 0.0942 'International Tables Vol C Tables 4.2.6.8 and 6.1.1.4'
Fe Fe 0.3463 0.8444 'International Tables Vol C Tables 4.2.6.8 and 6.1.1.4'
I I -0.4742 1.8119 'International Tables Vol C Tables 4.2.6.8 and 6.1.1.4'
Ir Ir -1.4442 7.9887 'International Tables Vol C Tables 4.2.6.8 and 6.1.1.4'
Cl Cl 0.1484 0.1585 'International Tables Vol C Tables 4.2.6.8 and 6.1.1.4'

loop_
_geom_angle_atom_site_label_1
_geom_angle_atom_site_label_2
_geom_angle_atom_site_label_3
_geom_angle
C25 Ir1 P2 80.71(5)
C25 Ir1 P1 80.09(5)
P2 Ir1 P1 159.534(18)
C25 Ir1 I1 175.64(5)
P2 Ir1 I1 99.384(13)
P1 Ir1 I1 99.219(13)
C25 Ir1 H100 83.2(12)
P2 Ir1 H100 91.2(11)
P1 Ir1 H100 93.5(11)
I1 Ir1 H100 101.2(12)
C5 Fe1 C22 94.23(8)
C5 Fe1 C3 66.49(8)
C22 Fe1 C3 150.08(8)
C5 Fe1 C21 109.01(8)
C22 Fe1 C21 39.88(7)
C3 Fe1 C21 165.99(8)
C5 Fe1 C23 107.72(8)
C22 Fe1 C23 39.97(8)
C3 Fe1 C23 121.95(8)
C21 Fe1 C23 71.91(8)
C5 Fe1 C1 40.58(8)
C22 Fe1 C1 113.21(8)
C3 Fe1 C1 67.50(8)
C21 Fe1 C1 100.20(8)
C23 Fe1 C1 144.39(8)
C5 Fe1 C4 40.09(7)
C22 Fe1 C4 111.18(8)
C3 Fe1 C4 39.57(8)
C21 Fe1 C4 143.78(8)
C23 Fe1 C4 97.18(8)
C1 Fe1 C4 68.30(8)
C5 Fe1 C2 67.16(8)
C22 Fe1 C2 153.21(8)
C3 Fe1 C2 39.98(7)
C21 Fe1 C2 126.11(8)
C23 Fe1 C2 161.91(7)
C1 Fe1 C2 40.27(8)
C4 Fe1 C2 67.45(8)
C5 Fe1 C24 140.88(8)
C22 Fe1 C24 69.88(8)
C3 Fe1 C24 110.10(7)
C21 Fe1 C24 81.93(7)
C23 Fe1 C24 38.43(7)
C1 Fe1 C24 176.89(8)
C4 Fe1 C24 111.28(7)
C2 Fe1 C24 136.61(7)
C5 Fe1 C20 142.61(7)
C22 Fe1 C20 69.58(7)
C3 Fe1 C20 139.27(8)
C21 Fe1 C20 38.22(7)
C23 Fe1 C20 81.77(7)
C1 Fe1 C20 113.96(7)
C4 Fe1 C20 177.29(8)
C2 Fe1 C20 113.14(7)
C24 Fe1 C20 66.38(7)
C5 Fe1 C25 174.57(7)
C22 Fe1 C25 80.41(7)
C3 Fe1 C25 118.00(7)
C21 Fe1 C25 67.39(7)
C23 Fe1 C25 67.53(7)
C1 Fe1 C25 142.81(7)
C4 Fe1 C25 141.35(7)
C2 Fe1 C25 118.18(7)
C24 Fe1 C25 36.08(6)
C20 Fe1 C25 35.95(7)
O1 P1 C26 102.14(8)
O1 P1 C30 100.50(8)
C26 P1 C30 111.59(9)
O1 P1 Ir1 102.81(5)
C26 P1 Ir1 122.13(6)
C30 P1 Ir1 113.85(7)
O2 P2 C34 100.29(8)
O2 P2 C38 100.03(9)
C34 P2 C38 114.91(9)
O2 P2 Ir1 103.25(5)
C34 P2 Ir1 123.48(7)
C38 P2 Ir1 110.43(7)
C106 B1 C112 102.13(15)
C106 B1 C118 112.33(16)
C112 B1 C118 115.02(16)
C106 B1 C100 113.10(16)
C112 B1 C100 113.09(16)
C118 B1 C100 101.66(15)
C20 O1 P1 113.70(12)
C24 O2 P2 115.63(12)
C5 C1 C2 106.25(17)
C5 C1 C6 119.57(18)
C2 C1 C6 133.71(19)
C5 C1 Fe1 67.97(11)
C2 C1 Fe1 71.37(11)
C6 C1 Fe1 130.59(14)
C3 C2 C1 106.22(17)
C3 C2 C10 117.84(17)
C1 C2 C10 134.65(18)
C3 C2 Fe1 67.86(11)
C1 C2 Fe1 68.35(11)
C10 C2 Fe1 137.53(14)
C4 C3 C2 110.92(17)
C4 C3 Fe1 71.18(11)
C2 C3 Fe1 72.15(11)
C4 C3 H3 124.5
C2 C3 H3 124.5
Fe1 C3 H3 123.7
C3 C4 C5 105.62(17)
C3 C4 C14 126.94(17)
C5 C4 C14 126.61(18)
C3 C4 Fe1 69.25(11)
C5 C4 Fe1 67.86(11)
C14 C4 Fe1 135.12(15)
C4 C5 C1 110.88(18)
C4 C5 Fe1 72.05(11)
C1 C5 Fe1 71.45(11)
C4 C5 H5 124.6
C1 C5 H5 124.6
Fe1 C5 H5 123.5
C7 C6 C9 107.12(18)
C7 C6 C8 106.8(2)
C9 C6 C8 109.68(19)
C7 C6 C1 109.83(18)
C9 C6 C1 115.66(18)
C8 C6 C1 107.46(18)
C6 C7 H7A 109.5
C6 C7 H7B 109.5
H7A C7 H7B 109.5
C6 C7 H7C 109.5
H7A C7 H7C 109.5
H7B C7 H7C 109.5
C6 C8 H8A 109.5
C6 C8 H8B 109.5
H8A C8 H8B 109.5
C6 C8 H8C 109.5
H8A C8 H8C 109.5
H8B C8 H8C 109.5
C6 C9 H9A 109.5
C6 C9 H9B 109.5
H9A C9 H9B 109.5
C6 C9 H9C 109.5
H9A C9 H9C 109.5
H9B C9 H9C 109.5
C12 C10 C2 115.87(18)
C12 C10 C13 108.09(18)
C2 C10 C13 109.78(17)
C12 C10 C11 108.85(19)
C2 C10 C11 106.18(18)
C13 C10 C11 107.81(18)
C10 C11 H11A 109.5
C10 C11 H11B 109.5
H11A C11 H11B 109.5
C10 C11 H11C 109.5
H11A C11 H11C 109.5
H11B C11 H11C 109.5
C10 C12 H12A 109.5
C10 C12 H12B 109.5
H12A C12 H12B 109.5
C10 C12 H12C 109.5
H12A C12 H12C 109.5
H12B C12 H12C 109.5
C10 C13 H13A 109.5
C10 C13 H13B 109.5
H13A C13 H13B 109.5
C10 C13 H13C 109.5
H13A C13 H13C 109.5
H13B C13 H13C 109.5
C4 C14 C16 111.84(16)
C4 C14 C17 111.90(17)
C16 C14 C17 110.36(18)
C4 C14 C15 105.46(17)
C16 C14 C15 108.14(18)
C17 C14 C15 108.91(17)
C14 C15 H15A 109.5
C14 C15 H15B 109.5
H15A C15 H15B 109.5
C14 C15 H15C 109.5
H15A C15 H15C 109.5
H15B C15 H15C 109.5
C14 C16 H16A 109.5
C14 C16 H16B 109.5
H16A C16 H16B 109.5
C14 C16 H16C 109.5
H16A C16 H16C 109.5
H16B C16 H16C 109.5
C14 C17 H17A 109.5
C14 C17 H17B 109.5
H17A C17 H17B 109.5
C14 C17 H17C 109.5
H17A C17 H17C 109.5
H17B C17 H17C 109.5
O1 C20 C21 120.11(16)
O1 C20 C25 117.28(16)
C21 C20 C25 122.30(17)
O1 C20 Fe1 135.45(14)
C21 C20 Fe1 66.45(10)
C25 C20 Fe1 77.59(11)
C20 C21 C22 119.03(17)
C20 C21 Fe1 75.33(11)
C22 C21 Fe1 68.70(11)
C20 C21 H21 120.5
C22 C21 H21 120.5
Fe1 C21 H21 127.4
C21 C22 C23 120.32(17)
C21 C22 Fe1 71.42(11)
C23 C22 Fe1 71.52(11)
C21 C22 H22 119.8
C23 C22 H22 119.8
Fe1 C22 H22 129.7
C24 C23 C22 118.51(17)
C24 C23 Fe1 74.46(11)
C22 C23 Fe1 68.51(11)
C24 C23 H23 120.7
C22 C23 H23 120.7
Fe1 C23 H23 128.3
O2 C24 C23 119.22(16)
O2 C24 C25 118.01(17)
C23 C24 C25 122.55(17)
O2 C24 Fe1 133.05(13)
C23 C24 Fe1 67.11(11)
C25 C24 Fe1 78.13(11)
C20 C25 C24 116.70(17)
C20 C25 Ir1 121.49(13)
C24 C25 Ir1 120.97(14)
C20 C25 Fe1 66.46(11)
C24 C25 Fe1 65.79(11)
Ir1 C25 Fe1 149.32(9)
C29 C26 C28 107.55(17)
C29 C26 C27 110.97(17)
C28 C26 C27 108.76(19)
C29 C26 P1 109.04(15)
C28 C26 P1 107.18(13)
C27 C26 P1 113.12(15)
C26 C27 H27A 109.5
C26 C27 H27B 109.5
H27A C27 H27B 109.5
C26 C27 H27C 109.5
H27A C27 H27C 109.5
H27B C27 H27C 109.5
C26 C28 H28A 109.5
C26 C28 H28B 109.5
H28A C28 H28B 109.5
C26 C28 H28C 109.5
H28A C28 H28C 109.5
H28B C28 H28C 109.5
C26 C29 H29A 109.5
C26 C29 H29B 109.5
H29A C29 H29B 109.5
C26 C29 H29C 109.5
H29A C29 H29C 109.5
H29B C29 H29C 109.5
C33 C30 C31 110.30(18)
C33 C30 C32 108.3(2)
C31 C30 C32 107.08(18)
C33 C30 P1 110.81(14)
C31 C30 P1 113.37(16)
C32 C30 P1 106.71(14)
C30 C31 H31A 109.5
C30 C31 H31B 109.5
H31A C31 H31B 109.5
C30 C31 H31C 109.5
H31A C31 H31C 109.5
H31B C31 H31C 109.5
C30 C32 H32A 109.5
C30 C32 H32B 109.5
H32A C32 H32B 109.5
C30 C32 H32C 109.5
H32A C32 H32C 109.5
H32B C32 H32C 109.5
C30 C33 H33A 109.5
C30 C33 H33B 109.5
H33A C33 H33B 109.5
C30 C33 H33C 109.5
H33A C33 H33C 109.5
H33B C33 H33C 109.5
C35 C34 C37 108.84(18)
C35 C34 C36 109.16(18)
C37 C34 C36 110.65(17)
C35 C34 P2 105.00(13)
C37 C34 P2 110.15(14)
C36 C34 P2 112.83(15)
C34 C35 H35A 109.5
C34 C35 H35B 109.5
H35A C35 H35B 109.5
C34 C35 H35C 109.5
H35A C35 H35C 109.5
H35B C35 H35C 109.5
C34 C36 H36A 109.5
C34 C36 H36B 109.5
H36A C36 H36B 109.5
C34 C36 H36C 109.5
H36A C36 H36C 109.5
H36B C36 H36C 109.5
C34 C37 H37A 109.5
C34 C37 H37B 109.5
H37A C37 H37B 109.5
C34 C37 H37C 109.5
H37A C37 H37C 109.5
H37B C37 H37C 109.5
C41 C38 C40 109.50(18)
C41 C38 C39 109.48(19)
C40 C38 C39 108.28(18)
C41 C38 P2 111.73(15)
C40 C38 P2 113.41(15)
C39 C38 P2 104.21(14)
C38 C39 H39A 109.5
C38 C39 H39B 109.5
H39A C39 H39B 109.5
C38 C39 H39C 109.5
H39A C39 H39C 109.5
H39B C39 H39C 109.5
C38 C40 H40A 109.5
C38 C40 H40B 109.5
H40A C40 H40B 109.5
C38 C40 H40C 109.5
H40A C40 H40C 109.5
H40B C40 H40C 109.5
C38 C41 H41A 109.5
C38 C41 H41B 109.5
H41A C41 H41B 109.5
C38 C41 H41C 109.5
H41A C41 H41C 109.5
H41B C41 H41C 109.5
C105 C100 C101 113.21(18)
C105 C100 B1 119.49(17)
C101 C100 B1 127.13(17)
F1 C101 C102 115.01(17)
F1 C101 C100 121.10(18)
C102 C101 C100 123.89(18)
F2 C102 C103 119.62(18)
F2 C102 C101 120.61(18)
C103 C102 C101 119.76(19)
F3 C103 C104 120.46(19)
F3 C103 C102 120.39(19)
C104 C103 C102 119.14(19)
F4 C104 C103 119.82(19)
F4 C104 C105 121.27(19)
C103 C104 C105 118.90(18)
F5 C105 C104 115.69(17)
F5 C105 C100 119.28(17)
C104 C105 C100 125.02(18)
C107 C106 C111 113.19(18)
C107 C106 B1 127.79(18)
C111 C106 B1 118.90(17)
F6 C107 C108 115.14(18)
F6 C107 C106 120.92(18)
C108 C107 C106 123.93(19)
F7 C108 C109 120.20(19)
F7 C108 C107 120.2(2)
C109 C108 C107 119.63(19)
F8 C109 C108 120.7(2)
F8 C109 C110 120.3(2)
C108 C109 C110 119.01(19)
F9 C110 C111 121.0(2)
F9 C110 C109 119.57(19)
C111 C110 C109 119.4(2)
F10 C111 C110 116.19(18)
F10 C111 C106 119.13(18)
C110 C111 C106 124.64(19)
C117 C112 C113 113.04(17)
C117 C112 B1 127.73(17)
C113 C112 B1 118.97(16)
F11 C113 C114 116.04(17)
F11 C113 C112 119.21(16)
C114 C113 C112 124.73(18)
F12 C114 C113 121.69(17)
F12 C114 C115 118.91(17)
C113 C114 C115 119.39(18)
F13 C115 C116 120.74(18)
F13 C115 C114 120.51(18)
C116 C115 C114 118.74(18)
F14 C116 C115 119.56(17)
F14 C116 C117 120.62(18)
C115 C116 C117 119.82(18)
F15 C117 C116 114.90(17)
F15 C117 C112 120.87(17)
C116 C117 C112 124.23(18)
C123 C118 C119 113.15(18)
C123 C118 B1 119.21(17)
C119 C118 B1 127.16(18)
F16 C119 C120 114.33(17)
F16 C119 C118 121.53(18)
C120 C119 C118 124.13(19)
F17 C120 C121 120.03(19)
F17 C120 C119 120.3(2)
C121 C120 C119 119.68(19)
F18 C121 C120 120.78(19)
F18 C121 C122 120.0(2)
C120 C121 C122 119.20(19)
F19 C122 C121 119.36(18)
F19 C122 C123 121.30(18)
C121 C122 C123 119.34(19)
F20 C123 C122 116.25(18)
F20 C123 C118 119.29(17)
C122 C123 C118 124.46(18)
Cl2 C200 Cl1 112.62(13)
Cl2 C200 H20A 109.1
Cl1 C200 H20A 109.1
Cl2 C200 H20B 109.1
Cl1 C200 H20B 109.1
H20A C200 H20B 107.8

loop_
_geom_bond_atom_site_label_1
_geom_bond_atom_site_label_2
_geom_bond_distance
Ir1 C25 1.9972(19)
Ir1 P2 2.3029(5)
Ir1 P1 2.3059(5)
Ir1 I1 2.68792(15)
Ir1 H100 1.504(17)
Fe1 C5 2.047(2)
Fe1 C22 2.0524(19)
Fe1 C3 2.0771(19)
Fe1 C21 2.0882(18)
Fe1 C23 2.092(2)
Fe1 C1 2.094(2)
Fe1 C4 2.1025(19)
Fe1 C2 2.135(2)
Fe1 C24 2.1878(19)
Fe1 C20 2.2037(19)
Fe1 C25 2.3475(19)
P1 O1 1.6786(15)
P1 C26 1.860(2)
P1 C30 1.875(2)
P2 O2 1.6767(14)
P2 C34 1.851(2)
P2 C38 1.862(2)
B1 C106 1.649(3)
B1 C112 1.654(3)
B1 C118 1.658(3)
B1 C100 1.659(3)
O1 C20 1.386(2)
O2 C24 1.374(2)
C1 C5 1.437(3)
C1 C2 1.456(3)
C1 C6 1.548(3)
C2 C3 1.441(3)
C2 C10 1.533(3)
C3 C4 1.415(3)
C3 H3 0.9500
C4 C5 1.423(3)
C4 C14 1.517(3)
C5 H5 0.9500
C6 C7 1.541(3)
C6 C9 1.545(3)
C6 C8 1.546(3)
C7 H7A 0.9800
C7 H7B 0.9800
C7 H7C 0.9800
C8 H8A 0.9800
C8 H8B 0.9800
C8 H8C 0.9800
C9 H9A 0.9800
C9 H9B 0.9800
C9 H9C 0.9800
C10 C12 1.528(3)
C10 C13 1.541(3)
C10 C11 1.545(3)
C11 H11A 0.9800
C11 H11B 0.9800
C11 H11C 0.9800
C12 H12A 0.9800
C12 H12B 0.9800
C12 H12C 0.9800
C13 H13A 0.9800
C13 H13B 0.9800
C13 H13C 0.9800
C14 C16 1.534(3)
C14 C17 1.537(3)
C14 C15 1.546(3)
C15 H15A 0.9800
C15 H15B 0.9800
C15 H15C 0.9800
C16 H16A 0.9800
C16 H16B 0.9800
C16 H16C 0.9800
C17 H17A 0.9800
C17 H17B 0.9800
C17 H17C 0.9800
C20 C21 1.409(3)
C20 C25 1.411(3)
C21 C22 1.413(3)
C21 H21 0.9500
C22 C23 1.417(3)
C22 H22 0.9500
C23 C24 1.411(3)
C23 H23 0.9500
C24 C25 1.413(3)
C26 C29 1.535(3)
C26 C28 1.539(3)
C26 C27 1.540(3)
C27 H27A 0.9800
C27 H27B 0.9800
C27 H27C 0.9800
C28 H28A 0.9800
C28 H28B 0.9800
C28 H28C 0.9800
C29 H29A 0.9800
C29 H29B 0.9800
C29 H29C 0.9800
C30 C33 1.531(3)
C30 C31 1.535(3)
C30 C32 1.536(3)
C31 H31A 0.9800
C31 H31B 0.9800
C31 H31C 0.9800
C32 H32A 0.9800
C32 H32B 0.9800
C32 H32C 0.9800
C33 H33A 0.9800
C33 H33B 0.9800
C33 H33C 0.9800
C34 C35 1.532(3)
C34 C37 1.532(3)
C34 C36 1.533(3)
C35 H35A 0.9800
C35 H35B 0.9800
C35 H35C 0.9800
C36 H36A 0.9800
C36 H36B 0.9800
C36 H36C 0.9800
C37 H37A 0.9800
C37 H37B 0.9800
C37 H37C 0.9800
C38 C41 1.529(3)
C38 C40 1.537(3)
C38 C39 1.544(3)
C39 H39A 0.9800
C39 H39B 0.9800
C39 H39C 0.9800
C40 H40A 0.9800
C40 H40B 0.9800
C40 H40C 0.9800
C41 H41A 0.9800
C41 H41B 0.9800
C41 H41C 0.9800
C100 C105 1.392(3)
C100 C101 1.392(3)
C101 F1 1.351(2)
C101 C102 1.381(3)
C102 F2 1.348(2)
C102 C103 1.379(3)
C103 F3 1.349(2)
C103 C104 1.377(3)
C104 F4 1.345(2)
C104 C105 1.377(3)
C105 F5 1.358(2)
C106 C107 1.392(3)
C106 C111 1.395(3)
C107 F6 1.356(2)
C107 C108 1.388(3)
C108 F7 1.350(2)
C108 C109 1.371(3)
C109 F8 1.344(2)
C109 C110 1.382(3)
C110 F9 1.352(2)
C110 C111 1.370(3)
C111 F10 1.352(2)
C112 C117 1.389(3)
C112 C113 1.395(3)
C113 F11 1.354(2)
C113 C114 1.376(3)
C114 F12 1.346(2)
C114 C115 1.384(3)
C115 F13 1.343(2)
C115 C116 1.371(3)
C116 F14 1.351(2)
C116 C117 1.387(3)
C117 F15 1.354(2)
C118 C123 1.393(3)
C118 C119 1.394(3)
C119 F16 1.353(2)
C119 C120 1.388(3)
C120 F17 1.347(2)
C120 C121 1.367(3)
C121 F18 1.350(2)
C121 C122 1.380(3)
C122 F19 1.349(2)
C122 C123 1.383(3)
C123 F20 1.352(2)
Cl1 C200 1.766(2)
Cl2 C200 1.756(3)
C200 H20A 0.9900
C200 H20B 0.9900

loop_
_geom_torsion_atom_site_label_1
_geom_torsion_atom_site_label_2
_geom_torsion_atom_site_label_3
_geom_torsion_atom_site_label_4
_geom_torsion
C25 Ir1 P1 O1 12.28(8)
P2 Ir1 P1 O1 32.78(8)
I1 Ir1 P1 O1 -172.08(5)
C25 Ir1 P1 C26 125.70(10)
P2 Ir1 P1 C26 146.20(9)
I1 Ir1 P1 C26 -58.66(8)
C25 Ir1 P1 C30 -95.47(9)
P2 Ir1 P1 C30 -74.97(9)
I1 Ir1 P1 C30 80.17(7)
C25 Ir1 P2 O2 -0.75(8)
P1 Ir1 P2 O2 -21.21(8)
I1 Ir1 P2 O2 -176.34(5)
C25 Ir1 P2 C34 -112.83(10)
P1 Ir1 P2 C34 -133.29(9)
I1 Ir1 P2 C34 71.59(8)
C25 Ir1 P2 C38 105.43(9)
P1 Ir1 P2 C38 84.97(9)
I1 Ir1 P2 C38 -70.16(7)
C26 P1 O1 C20 -149.43(13)
C30 P1 O1 C20 95.56(14)
Ir1 P1 O1 C20 -22.08(13)
C34 P2 O2 C24 135.84(14)
C38 P2 O2 C24 -106.33(14)
Ir1 P2 O2 C24 7.61(14)
C22 Fe1 C1 C5 67.84(13)
C3 Fe1 C1 C5 -79.63(12)
C21 Fe1 C1 C5 107.38(12)
C23 Fe1 C1 C5 34.28(18)
C4 Fe1 C1 C5 -36.78(11)
C2 Fe1 C1 C5 -117.06(16)
C20 Fe1 C1 C5 144.85(11)
C25 Fe1 C1 C5 173.23(11)
C5 Fe1 C1 C2 117.06(16)
C22 Fe1 C1 C2 -175.09(11)
C3 Fe1 C1 C2 37.44(11)
C21 Fe1 C1 C2 -135.56(11)
C23 Fe1 C1 C2 151.34(13)
C4 Fe1 C1 C2 80.29(12)
C20 Fe1 C1 C2 -98.08(12)
C25 Fe1 C1 C2 -69.71(15)
C5 Fe1 C1 C6 -110.8(2)
C22 Fe1 C1 C6 -42.9(2)
C3 Fe1 C1 C6 169.6(2)
C21 Fe1 C1 C6 -3.4(2)
C23 Fe1 C1 C6 -76.5(2)
C4 Fe1 C1 C6 -147.5(2)
C2 Fe1 C1 C6 132.2(2)
C20 Fe1 C1 C6 34.1(2)
C25 Fe1 C1 C6 62.5(2)
C5 C1 C2 C3 1.8(2)
C6 C1 C2 C3 173.6(2)
Fe1 C1 C2 C3 -57.47(13)
C5 C1 C2 C10 -164.4(2)
C6 C1 C2 C10 7.5(4)
Fe1 C1 C2 C10 136.3(2)
C5 C1 C2 Fe1 59.29(13)
C6 C1 C2 Fe1 -128.9(2)
C5 Fe1 C2 C3 80.13(12)
C22 Fe1 C2 C3 129.12(17)
C21 Fe1 C2 C3 177.61(11)
C23 Fe1 C2 C3 3.2(3)
C1 Fe1 C2 C3 119.07(16)
C4 Fe1 C2 C3 36.51(12)
C24 Fe1 C2 C3 -61.13(15)
C20 Fe1 C2 C3 -140.62(12)
C25 Fe1 C2 C3 -100.96(12)
C5 Fe1 C2 C1 -38.95(11)
C22 Fe1 C2 C1 10.0(2)
C3 Fe1 C2 C1 -119.07(16)
C21 Fe1 C2 C1 58.54(14)
C23 Fe1 C2 C1 -115.9(2)
C4 Fe1 C2 C1 -82.57(12)
C24 Fe1 C2 C1 179.80(11)
C20 Fe1 C2 C1 100.30(12)
C25 Fe1 C2 C1 139.97(11)
C5 Fe1 C2 C10 -172.3(2)
C22 Fe1 C2 C10 -123.3(2)
C3 Fe1 C2 C10 107.6(2)
C21 Fe1 C2 C10 -74.8(2)
C23 Fe1 C2 C10 110.7(3)
C1 Fe1 C2 C10 -133.3(2)
C4 Fe1 C2 C10 144.1(2)
C24 Fe1 C2 C10 46.5(2)
C20 Fe1 C2 C10 -33.0(2)
C25 Fe1 C2 C10 6.6(2)
C1 C2 C3 C4 -3.1(2)
C10 C2 C3 C4 165.78(18)
Fe1 C2 C3 C4 -60.93(14)
C1 C2 C3 Fe1 57.78(13)
C10 C2 C3 Fe1 -133.29(17)
C5 Fe1 C3 C4 38.44(12)
C22 Fe1 C3 C4 -15.1(2)
C21 Fe1 C3 C4 112.4(3)
C23 Fe1 C3 C4 -58.45(14)
C1 Fe1 C3 C4 82.70(13)
C2 Fe1 C3 C4 120.40(17)
C24 Fe1 C3 C4 -99.43(12)
C20 Fe1 C3 C4 -176.20(12)
C25 Fe1 C3 C4 -138.16(11)
C5 Fe1 C3 C2 -81.96(13)
C22 Fe1 C3 C2 -135.49(16)
C21 Fe1 C3 C2 -8.0(4)
C23 Fe1 C3 C2 -178.85(11)
C1 Fe1 C3 C2 -37.70(12)
C4 Fe1 C3 C2 -120.40(17)
C24 Fe1 C3 C2 140.17(11)
C20 Fe1 C3 C2 63.40(16)
C25 Fe1 C3 C2 101.44(12)
C2 C3 C4 C5 3.1(2)
Fe1 C3 C4 C5 -58.37(13)
C2 C3 C4 C14 -166.95(19)
Fe1 C3 C4 C14 131.5(2)
C2 C3 C4 Fe1 61.52(14)
C5 Fe1 C4 C3 -117.72(17)
C22 Fe1 C4 C3 172.00(12)
C21 Fe1 C4 C3 -157.74(13)
C23 Fe1 C4 C3 133.21(12)
C1 Fe1 C4 C3 -80.50(13)
C2 Fe1 C4 C3 -36.88(12)
C24 Fe1 C4 C3 96.18(12)
C25 Fe1 C4 C3 70.55(16)
C22 Fe1 C4 C5 -70.29(14)
C3 Fe1 C4 C5 117.72(17)
C21 Fe1 C4 C5 -40.02(19)
C23 Fe1 C4 C5 -109.07(12)
C1 Fe1 C4 C5 37.21(12)
C2 Fe1 C4 C5 80.84(13)
C24 Fe1 C4 C5 -146.10(12)
C25 Fe1 C4 C5 -171.74(12)
C5 Fe1 C4 C14 120.3(2)
C22 Fe1 C4 C14 50.0(2)
C3 Fe1 C4 C14 -122.0(2)
C21 Fe1 C4 C14 80.2(2)
C23 Fe1 C4 C14 11.2(2)
C1 Fe1 C4 C14 157.5(2)
C2 Fe1 C4 C14 -158.9(2)
C24 Fe1 C4 C14 -25.8(2)
C25 Fe1 C4 C14 -51.5(2)
C3 C4 C5 C1 -1.9(2)
C14 C4 C5 C1 168.19(19)
Fe1 C4 C5 C1 -61.21(14)
C3 C4 C5 Fe1 59.27(14)
C14 C4 C5 Fe1 -130.6(2)
C2 C1 C5 C4 0.1(2)
C6 C1 C5 C4 -173.16(18)
Fe1 C1 C5 C4 61.57(14)
C2 C1 C5 Fe1 -61.52(13)
C6 C1 C5 Fe1 125.27(18)
C22 Fe1 C5 C4 118.33(12)
C3 Fe1 C5 C4 -37.95(12)
C21 Fe1 C5 C4 156.30(12)
C23 Fe1 C5 C4 79.87(13)
C1 Fe1 C5 C4 -120.26(17)
C2 Fe1 C5 C4 -81.61(12)
C24 Fe1 C5 C4 55.44(17)
C20 Fe1 C5 C4 179.70(12)
C22 Fe1 C5 C1 -121.40(12)
C3 Fe1 C5 C1 82.31(12)
C21 Fe1 C5 C1 -83.44(12)
C23 Fe1 C5 C1 -159.86(11)
C4 Fe1 C5 C1 120.26(17)
C2 Fe1 C5 C1 38.65(11)
C24 Fe1 C5 C1 175.71(12)
C20 Fe1 C5 C1 -60.04(17)
C5 C1 C6 C7 -14.4(3)
C2 C1 C6 C7 174.6(2)
Fe1 C1 C6 C7 70.9(2)
C5 C1 C6 C9 -135.8(2)
C2 C1 C6 C9 53.2(3)
Fe1 C1 C6 C9 -50.5(3)
C5 C1 C6 C8 101.3(2)
C2 C1 C6 C8 -69.6(3)
Fe1 C1 C6 C8 -173.35(17)
C3 C2 C10 C12 162.85(19)
C1 C2 C10 C12 -32.2(3)
Fe1 C2 C10 C12 76.0(3)
C3 C2 C10 C13 40.1(2)
C1 C2 C10 C13 -154.9(2)
Fe1 C2 C10 C13 -46.8(3)
C3 C2 C10 C11 -76.2(2)
C1 C2 C10 C11 88.8(3)
Fe1 C2 C10 C11 -163.06(17)
C3 C4 C14 C16 -164.1(2)
C5 C4 C14 C16 27.8(3)
Fe1 C4 C14 C16 -66.9(3)
C3 C4 C14 C17 -39.7(3)
C5 C4 C14 C17 152.2(2)
Fe1 C4 C14 C17 57.6(3)
C3 C4 C14 C15 78.5(2)
C5 C4 C14 C15 -89.5(2)
Fe1 C4 C14 C15 175.83(16)
P1 O1 C20 C21 -150.59(15)
P1 O1 C20 C25 23.1(2)
P1 O1 C20 Fe1 123.39(16)
C5 Fe1 C20 O1 72.3(2)
C22 Fe1 C20 O1 141.4(2)
C3 Fe1 C20 O1 -48.5(2)
C21 Fe1 C20 O1 109.7(2)
C23 Fe1 C20 O1 -179.17(19)
C1 Fe1 C20 O1 34.3(2)
C2 Fe1 C20 O1 -9.9(2)
C24 Fe1 C20 O1 -142.4(2)
C25 Fe1 C20 O1 -116.4(2)
C5 Fe1 C20 C21 -37.37(18)
C22 Fe1 C20 C21 31.69(12)
C3 Fe1 C20 C21 -158.23(13)
C23 Fe1 C20 C21 71.13(12)
C1 Fe1 C20 C21 -75.45(13)
C2 Fe1 C20 C21 -119.56(12)
C24 Fe1 C20 C21 107.93(13)
C25 Fe1 C20 C21 133.85(17)
C5 Fe1 C20 C25 -171.22(13)
C22 Fe1 C20 C25 -102.16(12)
C3 Fe1 C20 C25 67.92(16)
C21 Fe1 C20 C25 -133.85(17)
C23 Fe1 C20 C25 -62.72(12)
C1 Fe1 C20 C25 150.70(11)
C2 Fe1 C20 C25 106.59(12)
C24 Fe1 C20 C25 -25.92(11)
O1 C20 C21 C22 174.86(17)
C25 C20 C21 C22 1.5(3)
Fe1 C20 C21 C22 -54.91(16)
O1 C20 C21 Fe1 -130.23(17)
C25 C20 C21 Fe1 56.43(18)
C5 Fe1 C21 C20 157.06(12)
C22 Fe1 C21 C20 -129.83(17)
C3 Fe1 C21 C20 88.3(3)
C23 Fe1 C21 C20 -99.87(13)
C1 Fe1 C21 C20 116.01(12)
C4 Fe1 C21 C20 -176.96(13)
C2 Fe1 C21 C20 81.94(14)
C24 Fe1 C21 C20 -61.69(12)
C25 Fe1 C21 C20 -27.30(11)
C5 Fe1 C21 C22 -73.11(13)
C3 Fe1 C21 C22 -141.9(3)
C23 Fe1 C21 C22 29.96(12)
C1 Fe1 C21 C22 -114.16(12)
C4 Fe1 C21 C22 -47.13(18)
C2 Fe1 C21 C22 -148.23(12)
C24 Fe1 C21 C22 68.14(12)
C20 Fe1 C21 C22 129.83(17)
C25 Fe1 C21 C22 102.53(13)
C20 C21 C22 C23 3.9(3)
Fe1 C21 C22 C23 -54.28(17)
C20 C21 C22 Fe1 58.18(16)
C5 Fe1 C22 C21 114.88(12)
C3 Fe1 C22 C21 162.56(15)
C23 Fe1 C22 C21 -132.36(17)
C1 Fe1 C22 C21 77.71(13)
C4 Fe1 C22 C21 152.32(11)
C2 Fe1 C22 C21 70.7(2)
C24 Fe1 C22 C21 -101.86(12)
C20 Fe1 C22 C21 -30.46(11)
C25 Fe1 C22 C21 -66.05(12)
C5 Fe1 C22 C23 -112.76(12)
C3 Fe1 C22 C23 -65.1(2)
C21 Fe1 C22 C23 132.36(17)
C1 Fe1 C22 C23 -149.93(11)
C4 Fe1 C22 C23 -75.32(13)
C2 Fe1 C22 C23 -156.97(15)
C24 Fe1 C22 C23 30.50(11)
C20 Fe1 C22 C23 101.90(12)
C25 Fe1 C22 C23 66.31(11)
C21 C22 C23 C24 -3.0(3)
Fe1 C22 C23 C24 -57.21(16)
C21 C22 C23 Fe1 54.23(17)
C5 Fe1 C23 C24 -155.17(11)
C22 Fe1 C23 C24 129.93(16)
C3 Fe1 C23 C24 -82.28(13)
C21 Fe1 C23 C24 100.04(12)
C1 Fe1 C23 C24 -177.79(12)
C4 Fe1 C23 C24 -115.45(11)
C2 Fe1 C23 C24 -84.7(3)
C20 Fe1 C23 C24 62.03(11)
C25 Fe1 C23 C24 27.65(10)
C5 Fe1 C23 C22 74.90(12)
C3 Fe1 C23 C22 147.78(12)
C21 Fe1 C23 C22 -29.90(11)
C1 Fe1 C23 C22 52.27(17)
C4 Fe1 C23 C22 114.61(12)
C2 Fe1 C23 C22 145.4(2)
C24 Fe1 C23 C22 -129.93(16)
C20 Fe1 C23 C22 -67.91(12)
C25 Fe1 C23 C22 -102.28(12)
P2 O2 C24 C23 161.32(14)
P2 O2 C24 C25 -13.4(2)
P2 O2 C24 Fe1 -113.69(16)
C22 C23 C24 O2 -177.91(17)
Fe1 C23 C24 O2 127.80(17)
C22 C23 C24 C25 -3.4(3)
Fe1 C23 C24 C25 -57.70(17)
C22 C23 C24 Fe1 54.28(16)
C5 Fe1 C24 O2 -70.0(2)
C22 Fe1 C24 O2 -141.0(2)
C3 Fe1 C24 O2 7.1(2)
C21 Fe1 C24 O2 179.72(19)
C23 Fe1 C24 O2 -109.3(2)
C4 Fe1 C24 O2 -35.3(2)
C2 Fe1 C24 O2 43.9(2)
C20 Fe1 C24 O2 143.2(2)
C25 Fe1 C24 O2 117.4(2)
C5 Fe1 C24 C23 39.34(17)
C22 Fe1 C24 C23 -31.64(11)
C3 Fe1 C24 C23 116.44(12)
C21 Fe1 C24 C23 -70.97(11)
C4 Fe1 C24 C23 74.03(12)
C2 Fe1 C24 C23 153.25(12)
C20 Fe1 C24 C23 -107.45(12)
C25 Fe1 C24 C23 -133.28(16)
C5 Fe1 C24 C25 172.61(12)
C22 Fe1 C24 C25 101.63(12)
C3 Fe1 C24 C25 -110.29(11)
C21 Fe1 C24 C25 62.30(11)
C23 Fe1 C24 C25 133.28(16)
C4 Fe1 C24 C25 -152.69(11)
C2 Fe1 C24 C25 -73.47(14)
C20 Fe1 C24 C25 25.83(10)
O1 C20 C25 C24 178.99(16)
C21 C20 C25 C24 -7.5(3)
Fe1 C20 C25 C24 43.96(16)
O1 C20 C25 Ir1 -11.4(2)
C21 C20 C25 Ir1 162.11(15)
Fe1 C20 C25 Ir1 -146.43(13)
O1 C20 C25 Fe1 135.03(17)
C21 C20 C25 Fe1 -51.45(17)
O2 C24 C25 C20 -176.96(17)
C23 C24 C25 C20 8.5(3)
Fe1 C24 C25 C20 -44.25(16)
O2 C24 C25 Ir1 13.4(2)
C23 C24 C25 Ir1 -161.19(15)
Fe1 C24 C25 Ir1 146.08(12)
O2 C24 C25 Fe1 -132.71(17)
C23 C24 C25 Fe1 52.72(17)
P2 Ir1 C25 C20 -175.40(16)
P1 Ir1 C25 C20 -2.53(15)
P2 Ir1 C25 C24 -6.23(14)
P1 Ir1 C25 C24 166.64(15)
P2 Ir1 C25 Fe1 88.01(17)
P1 Ir1 C25 Fe1 -99.11(18)
C22 Fe1 C25 C20 68.30(12)
C3 Fe1 C25 C20 -136.78(12)
C21 Fe1 C25 C20 28.90(11)
C23 Fe1 C25 C20 107.84(12)
C1 Fe1 C25 C20 -47.72(17)
C4 Fe1 C25 C20 -179.65(13)
C2 Fe1 C25 C20 -91.18(12)
C24 Fe1 C25 C20 137.16(16)
C22 Fe1 C25 C24 -68.86(11)
C3 Fe1 C25 C24 86.06(12)
C21 Fe1 C25 C24 -108.26(12)
C23 Fe1 C25 C24 -29.32(11)
C1 Fe1 C25 C24 175.12(12)
C4 Fe1 C25 C24 43.19(16)
C2 Fe1 C25 C24 131.66(11)
C20 Fe1 C25 C24 -137.16(16)
C22 Fe1 C25 Ir1 -179.21(19)
C3 Fe1 C25 Ir1 -24.3(2)
C21 Fe1 C25 Ir1 141.4(2)
C23 Fe1 C25 Ir1 -139.7(2)
C1 Fe1 C25 Ir1 64.8(2)
C4 Fe1 C25 Ir1 -67.2(2)
C2 Fe1 C25 Ir1 21.3(2)
C24 Fe1 C25 Ir1 -110.4(2)
C20 Fe1 C25 Ir1 112.5(2)
O1 P1 C26 C29 -156.42(13)
C30 P1 C26 C29 -49.82(17)
Ir1 P1 C26 C29 89.82(14)
O1 P1 C26 C28 87.44(15)
C30 P1 C26 C28 -165.96(14)
Ir1 P1 C26 C28 -26.31(17)
O1 P1 C26 C27 -32.43(17)
C30 P1 C26 C27 74.17(18)
Ir1 P1 C26 C27 -146.19(13)
O1 P1 C30 C33 -171.21(15)
C26 P1 C30 C33 81.14(18)
Ir1 P1 C30 C33 -62.02(16)
O1 P1 C30 C31 64.14(16)
C26 P1 C30 C31 -43.52(18)
Ir1 P1 C30 C31 173.32(13)
O1 P1 C30 C32 -53.49(16)
C26 P1 C30 C32 -161.15(15)
Ir1 P1 C30 C32 55.69(17)
O2 P2 C34 C35 -68.70(15)
C38 P2 C34 C35 -174.93(14)
Ir1 P2 C34 C35 44.84(17)
O2 P2 C34 C37 174.28(14)
C38 P2 C34 C37 68.04(17)
Ir1 P2 C34 C37 -72.18(16)
O2 P2 C34 C36 50.08(16)
C38 P2 C34 C36 -56.15(18)
Ir1 P2 C34 C36 163.63(12)
O2 P2 C38 C41 -159.11(15)
C34 P2 C38 C41 -52.72(18)
Ir1 P2 C38 C41 92.57(15)
O2 P2 C38 C40 -34.77(16)
C34 P2 C38 C40 71.63(18)
Ir1 P2 C38 C40 -143.08(14)
O2 P2 C38 C39 82.77(14)
C34 P2 C38 C39 -170.84(14)
Ir1 P2 C38 C39 -25.55(15)
C106 B1 C100 C105 -55.8(2)
C112 B1 C100 C105 -171.26(17)
C118 B1 C100 C105 64.9(2)
C106 B1 C100 C101 129.2(2)
C112 B1 C100 C101 13.8(3)
C118 B1 C100 C101 -110.1(2)
C105 C100 C101 F1 -177.02(17)
B1 C100 C101 F1 -1.8(3)
C105 C100 C101 C102 2.8(3)
B1 C100 C101 C102 178.08(19)
F1 C101 C102 F2 -1.8(3)
C100 C101 C102 F2 178.29(18)
F1 C101 C102 C103 178.79(18)
C100 C101 C102 C103 -1.1(3)
F2 C102 C103 F3 0.4(3)
C101 C102 C103 F3 179.74(19)
F2 C102 C103 C104 179.54(19)
C101 C102 C103 C104 -1.1(3)
F3 C103 C104 F4 0.8(3)
C102 C103 C104 F4 -178.38(19)
F3 C103 C104 C105 -179.62(19)
C102 C103 C104 C105 1.2(3)
F4 C104 C105 F5 -0.5(3)
C103 C104 C105 F5 179.92(18)
F4 C104 C105 C100 -179.59(19)
C103 C104 C105 C100 0.8(3)
C101 C100 C105 F5 178.21(17)
B1 C100 C105 F5 2.6(3)
C101 C100 C105 C104 -2.7(3)
B1 C100 C105 C104 -178.38(19)
C112 B1 C106 C107 105.3(2)
C118 B1 C106 C107 -131.0(2)
C100 B1 C106 C107 -16.6(3)
C112 B1 C106 C111 -70.5(2)
C118 B1 C106 C111 53.3(2)
C100 B1 C106 C111 167.69(17)
C111 C106 C107 F6 177.17(17)
B1 C106 C107 F6 1.2(3)
C111 C106 C107 C108 -3.8(3)
B1 C106 C107 C108 -179.71(18)
F6 C107 C108 F7 0.9(3)
C106 C107 C108 F7 -178.20(18)
F6 C107 C108 C109 179.66(17)
C106 C107 C108 C109 0.6(3)
F7 C108 C109 F8 1.3(3)
C107 C108 C109 F8 -177.44(18)
F7 C108 C109 C110 -178.96(18)
C107 C108 C109 C110 2.3(3)
F8 C109 C110 F9 -2.1(3)
C108 C109 C110 F9 178.14(18)
F8 C109 C110 C111 178.15(18)
C108 C109 C110 C111 -1.6(3)
F9 C110 C111 F10 0.4(3)
C109 C110 C111 F10 -179.86(17)
F9 C110 C111 C106 178.21(18)
C109 C110 C111 C106 -2.1(3)
C107 C106 C111 F10 -177.71(16)
B1 C106 C111 F10 -1.4(3)
C107 C106 C111 C110 4.6(3)
B1 C106 C111 C110 -179.11(18)
C106 B1 C112 C117 109.5(2)
C118 B1 C112 C117 -12.5(3)
C100 B1 C112 C117 -128.7(2)
C106 B1 C112 C113 -64.2(2)
C118 B1 C112 C113 173.84(17)
C100 B1 C112 C113 57.6(2)
C117 C112 C113 F11 -179.86(17)
B1 C112 C113 F11 -5.3(3)
C117 C112 C113 C114 1.8(3)
B1 C112 C113 C114 176.41(19)
F11 C113 C114 F12 0.4(3)
C112 C113 C114 F12 178.72(18)
F11 C113 C114 C115 -178.57(18)
C112 C113 C114 C115 -0.2(3)
F12 C114 C115 F13 0.1(3)
C113 C114 C115 F13 179.07(18)
F12 C114 C115 C116 179.74(18)
C113 C114 C115 C116 -1.3(3)
F13 C115 C116 F14 1.1(3)
C114 C115 C116 F14 -178.55(18)
F13 C115 C116 C117 -179.32(18)
C114 C115 C116 C117 1.1(3)
F14 C116 C117 F15 1.3(3)
C115 C116 C117 F15 -178.30(18)
F14 C116 C117 C112 -179.66(18)
C115 C116 C117 C112 0.7(3)
C113 C112 C117 F15 176.91(17)
B1 C112 C117 F15 2.9(3)
C113 C112 C117 C116 -2.1(3)
B1 C112 C117 C116 -176.10(19)
C106 B1 C118 C123 -172.30(17)
C112 B1 C118 C123 -56.1(2)
C100 B1 C118 C123 66.5(2)
C106 B1 C118 C119 16.2(3)
C112 B1 C118 C119 132.4(2)
C100 B1 C118 C119 -105.0(2)
C123 C118 C119 F16 -177.19(17)
B1 C118 C119 F16 -5.2(3)
C123 C118 C119 C120 2.0(3)
B1 C118 C119 C120 174.0(2)
F16 C119 C120 F17 -1.6(3)
C118 C119 C120 F17 179.11(19)
F16 C119 C120 C121 178.18(18)
C118 C119 C120 C121 -1.1(3)
F17 C120 C121 F18 0.4(3)
C119 C120 C121 F18 -179.39(19)
F17 C120 C121 C122 178.95(19)
C119 C120 C121 C122 -0.9(3)
F18 C121 C122 F19 0.4(3)
C120 C121 C122 F19 -178.14(18)
F18 C121 C122 C123 -179.83(18)
C120 C121 C122 C123 1.6(3)
F19 C122 C123 F20 -0.3(3)
C121 C122 C123 F20 180.00(17)
F19 C122 C123 C118 179.21(18)
C121 C122 C123 C118 -0.5(3)
C119 C118 C123 F20 178.23(17)
B1 C118 C123 F20 5.6(3)
C119 C118 C123 C122 -1.2(3)
B1 C118 C123 C122 -173.86(18)
